data_7117962
loop_
_publ_author_name
'Geetha Bolla'
'Ashwini Nangia'

_publ_section_title
;
 Multicomponent ternary cocrystals of the sulfonamide group with
 pyridine-amides and lactams
;
_journal_name_full Chem.Commun.
_journal_page_first 15578
_journal_paper_doi 10.1039/C5cc06475A
_journal_volume 51
_journal_year 2015
_chemical_compound_source synthetic
_chemical_formula_moiety C7H7NO4S,2(C6H7NO2)
_chemical_formula_sum 'C19 H21 N3 O8 S'
_chemical_formula_weight 451.45
_chemical_melting_point 441
_chemical_name_common 'Sulfonamide benzoic acid; 3methoxy 2pyridone'
_chemical_name_systematic 'Sulfonamide benzoic acid; 3methoxy 2pyridone'
_space_group_IT_number 14
_symmetry_cell_setting monoclinic
_symmetry_space_group_name_Hall '-P 2yn'
_symmetry_space_group_name_H-M 'P 1 21/n 1'
_atom_sites_solution_hydrogens geom
_atom_sites_solution_primary direct
_atom_sites_solution_secondary difmap
_audit_creation_method SHELXL-97
_audit_update_record
;
2015-07-22 deposited with the CCDC.
2015-08-27 downloaded from the CCDC.
;
_cell_angle_alpha 90.00
_cell_angle_beta 92.737(2)
_cell_angle_gamma 90.00
_cell_formula_units_Z 4
_cell_length_a 6.95437(16)
_cell_length_b 12.7192(3)
_cell_length_c 23.9115(5)
_cell_measurement_reflns_used 4514
_cell_measurement_temperature 298(2)
_cell_measurement_theta_max 71.9930
_cell_measurement_theta_min 5.0510
_cell_volume 2112.66(8)
_computing_structure_refinement 'SHELXL-97 (Sheldrick, 1997)'
_computing_structure_solution 'SHELXS-97 (Sheldrick, 1990)'
_diffrn_ambient_temperature 293(2)
_diffrn_measured_fraction_theta_full 0.992
_diffrn_measured_fraction_theta_max 0.992
_diffrn_measurement_device_type 'Xcalibur, Eos, Gemini'
_diffrn_measurement_method '\w scans'
_diffrn_radiation_monochromator graphite
_diffrn_radiation_source 'fine-focus sealed tube'
_diffrn_radiation_type CuK\a
_diffrn_radiation_wavelength 1.54184
_diffrn_reflns_av_R_equivalents 0.0150
_diffrn_reflns_av_sigmaI/netI 0.0173
_diffrn_reflns_limit_h_max 8
_diffrn_reflns_limit_h_min -8
_diffrn_reflns_limit_k_max 15
_diffrn_reflns_limit_k_min -12
_diffrn_reflns_limit_l_max 28
_diffrn_reflns_limit_l_min -28
_diffrn_reflns_number 7314
_diffrn_reflns_theta_full 67.07
_diffrn_reflns_theta_max 67.07
_diffrn_reflns_theta_min 3.70
_exptl_absorpt_coefficient_mu 1.826
_exptl_absorpt_correction_T_max 1.00000
_exptl_absorpt_correction_T_min 0.63770
_exptl_absorpt_correction_type multi-scan
_exptl_crystal_colour COLORLES
_exptl_crystal_density_diffrn 1.419
_exptl_crystal_density_method 'not measured'
_exptl_crystal_description PLATE
_exptl_crystal_F_000 944
_exptl_crystal_recrystallization_method 'Re-crystallisation from solvent: EtOAC, THF'
_exptl_crystal_size_max 0.22
_exptl_crystal_size_mid 0.20
_exptl_crystal_size_min 0.18
_refine_diff_density_max 0.332
_refine_diff_density_min -0.440
_refine_diff_density_rms 0.063
_refine_ls_extinction_method none
_refine_ls_goodness_of_fit_ref 1.070
_refine_ls_hydrogen_treatment mixed
_refine_ls_matrix_type full
_refine_ls_number_parameters 293
_refine_ls_number_reflns 3756
_refine_ls_number_restraints 0
_refine_ls_restrained_S_all 1.070
_refine_ls_R_factor_all 0.0440
_refine_ls_R_factor_gt 0.0410
_refine_ls_shift/su_max 0.000
_refine_ls_shift/su_mean 0.000
_refine_ls_structure_factor_coef Fsqd
_refine_ls_weighting_details 'calc w=1/[\s^2^(Fo^2^)+(0.0667P)^2^+0.4850P] where P=(Fo^2^+2Fc^2^)/3'
_refine_ls_weighting_scheme calc
_refine_ls_wR_factor_gt 0.1119
_refine_ls_wR_factor_ref 0.1148
_reflns_number_gt 3447
_reflns_number_total 3756
_reflns_threshold_expression >2sigma(I)
_cod_data_source_file c5cc06475a2.cif
_cod_data_source_block SMBAOMEHP12
_cod_database_code 7117962

loop_
_symmetry_equiv_pos_as_xyz
'x, y, z'
'-x+1/2, y+1/2, -z+1/2'
'-x, -y, -z'
'x-1/2, -y-1/2, z-1/2'

loop_
_atom_site_label
_atom_site_type_symbol
_atom_site_fract_x
_atom_site_fract_y
_atom_site_fract_z
_atom_site_U_iso_or_equiv
_atom_site_adp_type
_atom_site_occupancy
_atom_site_symmetry_multiplicity
_atom_site_calc_flag
_atom_site_refinement_flags
_atom_site_disorder_assembly
_atom_site_disorder_group
S1 S -0.05675(6) 0.12840(3) 0.063909(17) 0.04101(15) Uani 1 1 d . . .
O1 O -0.13000(18) 0.02328(10) 0.06300(5) 0.0508(3) Uani 1 1 d . . .
O7 O 0.0859(2) 0.37563(10) 0.99686(7) 0.0647(4) Uani 1 1 d . . .
O8 O 0.3679(2) 0.25044(10) 0.96828(7) 0.0601(4) Uani 1 1 d . . .
C1 C 0.1616(2) 0.12947(13) 0.10581(7) 0.0410(4) Uani 1 1 d . . .
N3 N 0.2199(2) 0.51554(12) 0.95462(7) 0.0521(4) Uani 1 1 d . . .
H3A H 0.1262 0.5544 0.9645 0.063 Uiso 1 1 calc R . .
O4 O 0.7510(2) 0.23008(11) 0.21641(6) 0.0575(4) Uani 1 1 d . . .
C4 C 0.5087(3) 0.13615(14) 0.16556(7) 0.0443(4) Uani 1 1 d . . .
O3 O 0.7966(2) 0.05870(11) 0.20295(6) 0.0613(4) Uani 1 1 d . . .
O2 O -0.17381(19) 0.21142(11) 0.08352(6) 0.0544(3) Uani 1 1 d . . .
C6 C 0.2665(3) 0.03841(15) 0.11337(9) 0.0554(5) Uani 1 1 d . . .
H6 H 0.2207 -0.0248 0.0985 0.066 Uiso 1 1 calc R . .
C3 C 0.4005(3) 0.22600(15) 0.15841(8) 0.0512(4) Uani 1 1 d . . .
H3 H 0.4456 0.2891 0.1737 0.061 Uiso 1 1 calc R . .
C15 C 0.3785(3) 0.35148(14) 0.95194(8) 0.0465(4) Uani 1 1 d . . .
N1 N -0.0051(2) 0.15699(14) 0.00108(7) 0.0486(4) Uani 1 1 d . . .
H1A H 0.046(3) 0.219(2) -0.0002(9) 0.058 Uiso 1 1 d . . .
C7 C 0.7002(3) 0.13746(15) 0.19672(8) 0.0476(4) Uani 1 1 d . . .
C14 C 0.2182(3) 0.41306(14) 0.96954(8) 0.0465(4) Uani 1 1 d . . .
C5 C 0.4406(3) 0.04243(16) 0.14338(9) 0.0572(5) Uani 1 1 d . . .
H5 H 0.5129 -0.0186 0.1487 0.069 Uiso 1 1 calc R . .
C2 C 0.2252(3) 0.22342(15) 0.12871(8) 0.0516(4) Uani 1 1 d . . .
H2 H 0.1513 0.2841 0.1242 0.062 Uiso 1 1 calc R . .
C16 C 0.5183(3) 0.39651(17) 0.92239(9) 0.0590(5) Uani 1 1 d . . .
H16 H 0.6218 0.3564 0.9114 0.071 Uiso 1 1 calc R . .
C18 C 0.3600(3) 0.56135(17) 0.92510(10) 0.0636(5) Uani 1 1 d . . .
H18 H 0.3534 0.6327 0.9166 0.076 Uiso 1 1 calc R . .
C17 C 0.5074(4) 0.50354(18) 0.90829(11) 0.0694(6) Uani 1 1 d . . .
H17 H 0.6020 0.5341 0.8874 0.083 Uiso 1 1 calc R . .
C19 C 0.5151(4) 0.1811(2) 0.95192(14) 0.0834(8) Uani 1 1 d . . .
H19A H 0.5217 0.1824 0.9119 0.125 Uiso 1 1 calc R . .
H19B H 0.4868 0.1110 0.9639 0.125 Uiso 1 1 calc R . .
H19C H 0.6364 0.2031 0.9689 0.125 Uiso 1 1 calc R . .
O5 O 0.4277(2) 0.73482(11) 0.22773(7) 0.0632(4) Uani 1 1 d . . .
N2 N 0.3444(2) 0.56304(12) 0.23703(7) 0.0515(4) Uani 1 1 d . . .
H2A H 0.4534 0.5512 0.2544 0.062 Uiso 1 1 calc R . .
O6 O 0.0934(2) 0.77949(12) 0.17565(7) 0.0645(4) Uani 1 1 d . . .
C12 C 0.2213(3) 0.48010(16) 0.22964(9) 0.0576(5) Uani 1 1 d . . .
H12 H 0.2542 0.4143 0.2441 0.069 Uiso 1 1 calc R . .
C9 C 0.1236(3) 0.67794(16) 0.19019(7) 0.0500(4) Uani 1 1 d . . .
C10 C 0.0024(3) 0.59578(17) 0.18082(8) 0.0555(5) Uani 1 1 d . . .
H10 H -0.1142 0.6060 0.1609 0.067 Uiso 1 1 calc R . .
C8 C 0.3085(3) 0.66211(15) 0.21923(7) 0.0488(4) Uani 1 1 d . . .
C11 C 0.0520(3) 0.49444(17) 0.20122(9) 0.0610(5) Uani 1 1 d . . .
H11 H -0.0318 0.4382 0.1950 0.073 Uiso 1 1 calc R . .
C13 C -0.0904(3) 0.80554(19) 0.15047(10) 0.0694(6) Uani 1 1 d . . .
H13A H -0.1064 0.7712 0.1148 0.104 Uiso 1 1 calc R . .
H13B H -0.0990 0.8803 0.1454 0.104 Uiso 1 1 calc R . .
H13C H -0.1895 0.7826 0.1743 0.104 Uiso 1 1 calc R . .
H1B H 0.056(3) 0.1028(19) -0.0161(9) 0.059(6) Uiso 1 1 d . . .
H4A H 0.884(5) 0.224(2) 0.2370(14) 0.112(10) Uiso 1 1 d . . .

loop_
_atom_site_aniso_label
_atom_site_aniso_U_11
_atom_site_aniso_U_22
_atom_site_aniso_U_33
_atom_site_aniso_U_23
_atom_site_aniso_U_13
_atom_site_aniso_U_12
S1 0.0379(2) 0.0396(2) 0.0458(2) -0.00096(16) 0.00448(17) 0.00133(15)
O1 0.0476(7) 0.0474(7) 0.0575(7) -0.0002(6) 0.0051(5) -0.0067(6)
O7 0.0568(8) 0.0438(8) 0.0962(11) 0.0031(7) 0.0342(8) 0.0068(6)
O8 0.0510(8) 0.0442(7) 0.0858(10) 0.0014(7) 0.0097(7) 0.0136(6)
C1 0.0401(9) 0.0406(9) 0.0427(8) -0.0016(7) 0.0050(7) 0.0005(7)
N3 0.0509(9) 0.0415(8) 0.0652(10) -0.0027(7) 0.0163(7) 0.0074(7)
O4 0.0533(8) 0.0548(8) 0.0636(8) -0.0106(6) -0.0071(6) -0.0027(6)
C4 0.0420(9) 0.0489(10) 0.0423(9) -0.0041(7) 0.0065(7) -0.0014(7)
O3 0.0488(7) 0.0563(8) 0.0775(9) -0.0096(7) -0.0102(7) 0.0041(6)
O2 0.0478(7) 0.0525(8) 0.0634(8) -0.0028(6) 0.0082(6) 0.0105(6)
C6 0.0484(10) 0.0419(10) 0.0749(13) -0.0177(9) -0.0061(9) 0.0049(8)
C3 0.0572(11) 0.0403(9) 0.0556(10) -0.0050(8) -0.0030(8) -0.0045(8)
C15 0.0422(9) 0.0448(9) 0.0523(10) -0.0061(8) 0.0010(7) 0.0056(7)
N1 0.0527(9) 0.0450(8) 0.0483(8) 0.0016(7) 0.0049(7) -0.0015(7)
C7 0.0443(9) 0.0532(11) 0.0456(9) -0.0056(8) 0.0059(7) -0.0024(8)
C14 0.0445(9) 0.0417(9) 0.0537(10) -0.0057(8) 0.0069(7) 0.0040(7)
C5 0.0485(10) 0.0456(10) 0.0767(13) -0.0123(9) -0.0069(9) 0.0109(8)
C2 0.0560(11) 0.0364(9) 0.0617(11) -0.0017(8) -0.0035(9) 0.0039(8)
C16 0.0479(10) 0.0600(12) 0.0703(12) -0.0073(10) 0.0166(9) 0.0088(9)
C18 0.0705(13) 0.0474(11) 0.0747(13) 0.0043(10) 0.0230(11) 0.0015(10)
C17 0.0672(14) 0.0626(13) 0.0810(15) 0.0036(11) 0.0316(12) -0.0005(11)
C19 0.0617(14) 0.0591(14) 0.130(2) -0.0003(14) 0.0078(14) 0.0280(12)
O5 0.0545(8) 0.0545(8) 0.0788(10) 0.0125(7) -0.0149(7) -0.0050(7)
N2 0.0503(9) 0.0498(9) 0.0540(9) 0.0004(7) -0.0016(7) 0.0066(7)
O6 0.0622(9) 0.0535(8) 0.0754(9) 0.0148(7) -0.0203(7) -0.0022(7)
C12 0.0670(13) 0.0446(10) 0.0611(11) -0.0032(9) 0.0034(9) 0.0040(9)
C9 0.0528(10) 0.0528(10) 0.0441(9) 0.0025(8) -0.0023(8) 0.0017(9)
C10 0.0548(11) 0.0596(12) 0.0513(10) -0.0027(9) -0.0071(8) -0.0030(9)
C8 0.0486(10) 0.0514(10) 0.0461(9) 0.0003(8) -0.0003(7) 0.0029(8)
C11 0.0644(13) 0.0510(11) 0.0673(12) -0.0084(9) 0.0000(10) -0.0059(9)
C13 0.0655(13) 0.0691(14) 0.0717(13) 0.0216(11) -0.0179(11) 0.0000(11)

loop_
_atom_type_symbol
_atom_type_description
_atom_type_scat_dispersion_real
_atom_type_scat_dispersion_imag
_atom_type_scat_source
C C 0.0181 0.0091 'International Tables Vol C Tables 4.2.6.8 and 6.1.1.4'
H H 0.0000 0.0000 'International Tables Vol C Tables 4.2.6.8 and 6.1.1.4'
N N 0.0311 0.0180 'International Tables Vol C Tables 4.2.6.8 and 6.1.1.4'
O O 0.0492 0.0322 'International Tables Vol C Tables 4.2.6.8 and 6.1.1.4'
S S 0.3331 0.5567 'International Tables Vol C Tables 4.2.6.8 and 6.1.1.4'

loop_
_geom_angle_atom_site_label_1
_geom_angle_atom_site_label_2
_geom_angle_atom_site_label_3
_geom_angle
_geom_angle_site_symmetry_1
_geom_angle_site_symmetry_3
O2 S1 O1 119.25(8) . .
O2 S1 N1 107.28(9) . .
O1 S1 N1 107.06(9) . .
O2 S1 C1 107.12(8) . .
O1 S1 C1 108.03(8) . .
N1 S1 C1 107.63(8) . .
C15 O8 C19 117.54(17) . .
C6 C1 C2 121.28(17) . .
C6 C1 S1 120.03(13) . .
C2 C1 S1 118.65(13) . .
C14 N3 C18 124.42(16) . .
C3 C4 C5 119.66(17) . .
C3 C4 C7 121.49(16) . .
C5 C4 C7 118.85(16) . .
C1 C6 C5 118.96(17) . .
C4 C3 C2 120.58(17) . .
O8 C15 C16 127.23(17) . .
O8 C15 C14 112.34(16) . .
C16 C15 C14 120.43(18) . .
O3 C7 O4 124.14(17) . .
O3 C7 C4 121.82(17) . .
O4 C7 C4 114.04(16) . .
O7 C14 N3 121.46(16) . .
O7 C14 C15 123.06(17) . .
N3 C14 C15 115.48(16) . .
C6 C5 C4 120.60(18) . .
C1 C2 C3 118.90(17) . .
C15 C16 C17 120.19(18) . .
C17 C18 N3 119.9(2) . .
C18 C17 C16 119.6(2) . .
C8 N2 C12 125.10(17) . .
C9 O6 C13 117.14(16) . .
C11 C12 N2 119.34(19) . .
O6 C9 C10 127.36(18) . .
O6 C9 C8 112.37(17) . .
C10 C9 C8 120.27(18) . .
C9 C10 C11 120.40(19) . .
O5 C8 N2 121.80(17) . .
O5 C8 C9 122.80(17) . .
N2 C8 C9 115.39(17) . .
C12 C11 C10 119.4(2) . .

loop_
_geom_bond_atom_site_label_1
_geom_bond_atom_site_label_2
_geom_bond_distance
_geom_bond_site_symmetry_2
S1 O2 1.4263(13) .
S1 O1 1.4305(13) .
S1 N1 1.6031(16) .
S1 C1 1.7788(18) .
O7 C14 1.248(2) .
O8 C15 1.346(2) .
O8 C19 1.420(2) .
C1 C6 1.376(2) .
C1 C2 1.379(2) .
N3 C14 1.352(2) .
N3 C18 1.361(3) .
O4 C7 1.311(2) .
C4 C3 1.375(3) .
C4 C5 1.379(3) .
C4 C7 1.495(2) .
O3 C7 1.211(2) .
C6 C5 1.379(3) .
C3 C2 1.382(3) .
C15 C16 1.356(3) .
C15 C14 1.441(2) .
C16 C17 1.404(3) .
C18 C17 1.339(3) .
O5 C8 1.252(2) .
N2 C8 1.350(2) .
N2 C12 1.365(3) .
O6 C9 1.351(2) .
O6 C13 1.425(2) .
C12 C11 1.343(3) .
C9 C10 1.355(3) .
C9 C8 1.446(3) .
C10 C11 1.415(3) .
